data_4308411
loop_
_publ_author_name
'Beloso, Inmaculada'
'Castro, Jes\'us'
'Garc\'ia-V\'azquez, Jos\'e A.'
'P\'erez-Lourido, Paulo'
'Romero, Jaime'
'Sousa, Antonio'

_publ_section_title
;
 Electrochemical Synthesis and Structural Characterization of Silver(I)
 Complexes ofN-2-Pyridyl Sulfonamide Ligands with Different Nuclearity:
 Influence of the Steric Hindrance at the Pyridine Ring and the Sulfonamide
 Group on the Structure of the Complexes
;
_journal_coden_ASTM INOCAJ
_journal_issue 2
_journal_name_full 'Inorganic Chemistry'
_journal_page_first 336
_journal_page_last 351
_journal_paper_doi 10.1021/ic0490268
_journal_volume 44
_journal_year 2005
_chemical_formula_moiety 'C13 H14 N2 O2 S'
_chemical_formula_sum 'C13 H14 N2 O2 S'
_chemical_formula_weight 262.32
_chemical_name_common (4-methylphenyl)sulfonyl)-imino-1H-4-methyl-2-pyridine
_chemical_name_systematic
;
(4-methylphenyl)sulfonyl]-imino-1H-4-methyl-2-pyridine
;
_space_group_IT_number 14
_symmetry_cell_setting monoclinic
_symmetry_space_group_name_Hall '-P 2yn'
_symmetry_space_group_name_H-M 'P 1 21/n 1'
_atom_sites_solution_hydrogens geom
_atom_sites_solution_primary direct
_atom_sites_solution_secondary difmap
_audit_creation_method SHELXL-97
_cell_angle_alpha 90.00
_cell_angle_beta 102.689(2)
_cell_angle_gamma 90.00
_cell_formula_units_Z 8
_cell_length_a 10.8901(9)
_cell_length_b 15.5093(13)
_cell_length_c 15.8472(14)
_cell_measurement_temperature 293(2)
_cell_volume 2611.2(4)
_computing_cell_refinement 'Bruker SMART'
_computing_data_collection 'Bruker SMART'
_computing_data_reduction 'Bruker SHELXTL'
_computing_structure_refinement 'SHELXL-97 (Sheldrick, 1997)'
_computing_structure_solution 'SHELXS-97 (Sheldrick, 1997)'
_diffrn_ambient_temperature 293(2)
_diffrn_measured_fraction_theta_full 0.955
_diffrn_measured_fraction_theta_max 0.914
_diffrn_measurement_device_type 'CCD area detector'
_diffrn_measurement_method 'phi and omega scans'
_diffrn_radiation_monochromator graphite
_diffrn_radiation_source 'sealed tube'
_diffrn_radiation_type MoK\a
_diffrn_radiation_wavelength 0.71073
_diffrn_reflns_av_R_equivalents 0.0509
_diffrn_reflns_av_sigmaI/netI 0.1568
_diffrn_reflns_limit_h_max 13
_diffrn_reflns_limit_h_min -14
_diffrn_reflns_limit_k_max 15
_diffrn_reflns_limit_k_min -20
_diffrn_reflns_limit_l_max 20
_diffrn_reflns_limit_l_min -19
_diffrn_reflns_number 13925
_diffrn_reflns_theta_full 25.00
_diffrn_reflns_theta_max 28.03
_diffrn_reflns_theta_min 1.86
_exptl_absorpt_coefficient_mu 0.243
_exptl_absorpt_correction_T_max 0.964
_exptl_absorpt_correction_T_min 0.928
_exptl_absorpt_correction_type multi-scan
_exptl_crystal_colour colourless
_exptl_crystal_density_diffrn 1.335
_exptl_crystal_density_method 'not measured'
_exptl_crystal_description prism
_exptl_crystal_F_000 1104
_exptl_crystal_size_max 0.33
_exptl_crystal_size_mid 0.22
_exptl_crystal_size_min 0.15
_refine_diff_density_max 0.168
_refine_diff_density_min -0.203
_refine_diff_density_rms 0.034
_refine_ls_extinction_method none
_refine_ls_goodness_of_fit_ref 0.806
_refine_ls_hydrogen_treatment mixed
_refine_ls_matrix_type full
_refine_ls_number_parameters 337
_refine_ls_number_reflns 5785
_refine_ls_number_restraints 1
_refine_ls_restrained_S_all 0.806
_refine_ls_R_factor_all 0.1905
_refine_ls_R_factor_gt 0.0447
_refine_ls_shift/su_max 0.003
_refine_ls_shift/su_mean 0.000
_refine_ls_structure_factor_coef Fsqd
_refine_ls_weighting_details 'calc w==1/[\s^2^(Fo^2^)+(0.0152P)^2^+0.0000P] where P==(Fo^2^+2Fc^2^)/3'
_refine_ls_weighting_scheme calc
_refine_ls_wR_factor_gt 0.0619
_refine_ls_wR_factor_ref 0.0774
_reflns_number_gt 2056
_reflns_number_total 5785
_reflns_threshold_expression >2sigma(I)
_cod_data_source_file ic0490268si20041020_121403_2.cif
_cod_data_source_block HTS4MEPY
_cod_depositor_comments
;
The following automatic conversions were performed:
'_symmetry_cell_setting' value 'Monoclinic' changed to 'monoclinic'
according to '/home/saulius/struct/CIF-dictionaries/cif_core.dic'
dictionary named 'cif_core.dic' version 2.4.1 from 2010-06-29.

Automatic conversion script
Id: cif_fix_enum 1527 2010-12-29 10:47:43Z saulius 
;
_cod_original_sg_symbol_Hall '-P 2yn '
_cod_original_sg_symbol_H-M 'P 21/n '
_cod_database_code 4308411

loop_
_symmetry_equiv_pos_as_xyz
'x, y, z'
'-x+1/2, y+1/2, -z+1/2'
'-x, -y, -z'
'x-1/2, -y-1/2, z-1/2'

loop_
_atom_site_label
_atom_site_type_symbol
_atom_site_fract_x
_atom_site_fract_y
_atom_site_fract_z
_atom_site_U_iso_or_equiv
_atom_site_adp_type
_atom_site_occupancy
_atom_site_symmetry_multiplicity
_atom_site_calc_flag
_atom_site_refinement_flags
_atom_site_disorder_assembly
_atom_site_disorder_group
S1 S 0.19691(7) 0.22412(5) 0.68535(5) 0.0641(2) Uani 1 1 d . . .
O11 O 0.08115(16) 0.17532(11) 0.66379(11) 0.0772(6) Uani 1 1 d . . .
O12 O 0.23459(15) 0.26983(11) 0.61549(11) 0.0697(6) Uani 1 1 d . . .
N11 N 0.4238(2) 0.06745(16) 0.82022(16) 0.0564(7) Uani 1 1 d . . .
H1 H 0.488(2) 0.0835(15) 0.7970(15) 0.065(10) Uiso 1 1 d . . .
N12 N 0.31695(18) 0.16725(13) 0.72823(14) 0.0566(6) Uani 1 1 d . . .
C11 C 0.4398(3) 0.00381(18) 0.87983(18) 0.0625(8) Uani 1 1 d . . .
H11 H 0.5185 -0.0217 0.8979 0.075 Uiso 1 1 calc R . .
C12 C 0.3433(3) -0.02301(17) 0.91320(17) 0.0619(8) Uani 1 1 d . . .
H12 H 0.3547 -0.0671 0.9539 0.074 Uiso 1 1 calc R . .
C13 C 0.2249(3) 0.01632(18) 0.88597(17) 0.0538(8) Uani 1 1 d . . .
C14 C 0.2111(2) 0.08063(17) 0.82505(17) 0.0540(7) Uani 1 1 d . . .
H14 H 0.1329 0.1067 0.8069 0.065 Uiso 1 1 calc R . .
C15 C 0.3119(3) 0.10822(18) 0.78925(18) 0.0531(8) Uani 1 1 d . . .
C16 C 0.1137(2) -0.01375(17) 0.92099(17) 0.0761(9) Uani 1 1 d . . .
H16A H 0.0456 0.0264 0.9045 0.114 Uiso 1 1 calc R . .
H16B H 0.1376 -0.0171 0.9829 0.114 Uiso 1 1 calc R . .
H16C H 0.0874 -0.0696 0.8978 0.114 Uiso 1 1 calc R . .
C17 C 0.1792(3) 0.30228(18) 0.76311(17) 0.0562(8) Uani 1 1 d . . .
C18 C 0.0782(3) 0.3009(2) 0.8035(2) 0.0758(10) Uani 1 1 d . . .
H18 H 0.0177 0.2578 0.7908 0.091 Uiso 1 1 calc R . .
C19 C 0.0690(3) 0.3649(3) 0.8630(2) 0.0849(11) Uani 1 1 d . . .
H19 H 0.0023 0.3632 0.8908 0.102 Uiso 1 1 calc R . .
C110 C 0.1554(3) 0.4307(2) 0.8821(2) 0.0770(10) Uani 1 1 d . . .
C111 C 0.2537(3) 0.4305(2) 0.8408(2) 0.0768(10) Uani 1 1 d . . .
H111 H 0.3132 0.4744 0.8526 0.092 Uiso 1 1 calc R . .
C112 C 0.2669(3) 0.3671(2) 0.78201(19) 0.0667(9) Uani 1 1 d . . .
H112 H 0.3350 0.3683 0.7554 0.080 Uiso 1 1 calc R . .
C113 C 0.1409(3) 0.5000(2) 0.9467(2) 0.1162(13) Uani 1 1 d . . .
H11A H 0.0565 0.5220 0.9328 0.174 Uiso 1 1 calc R . .
H11B H 0.1991 0.5459 0.9444 0.174 Uiso 1 1 calc R . .
H11C H 0.1580 0.4758 1.0039 0.174 Uiso 1 1 calc R . .
H2 H 0.4504(18) 0.1918(15) 0.6631(14) 0.068(10) Uiso 1 1 d D . .
S2 S 0.76105(7) 0.07853(5) 0.79817(5) 0.0622(2) Uani 1 1 d . . .
O21 O 0.72428(15) 0.03984(11) 0.87145(11) 0.0710(6) Uani 1 1 d . . .
O22 O 0.86695(15) 0.13778(11) 0.81574(11) 0.0701(6) Uani 1 1 d . . .
N21 N 0.5175(2) 0.20475(15) 0.63839(16) 0.0569(7) Uani 1 1 d D . .
N22 N 0.63436(18) 0.12095(13) 0.74292(14) 0.0568(6) Uani 1 1 d . . .
C21 C 0.4940(3) 0.25664(19) 0.56784(19) 0.0684(9) Uani 1 1 d . . .
H21 H 0.4123 0.2750 0.5447 0.082 Uiso 1 1 calc R . .
C22 C 0.5887(3) 0.28171(18) 0.53097(18) 0.0747(9) Uani 1 1 d . . .
H22 H 0.5728 0.3176 0.4828 0.090 Uiso 1 1 calc R . .
C23 C 0.7112(3) 0.25302(19) 0.5660(2) 0.0668(9) Uani 1 1 d . . .
C24 C 0.7325(3) 0.20023(17) 0.63706(18) 0.0623(8) Uani 1 1 d . . .
H24 H 0.8142 0.1820 0.6609 0.075 Uiso 1 1 calc R . .
C25 C 0.6336(3) 0.17303(17) 0.67467(19) 0.0540(8) Uani 1 1 d . . .
C26 C 0.8190(2) 0.28100(19) 0.52598(18) 0.0995(12) Uani 1 1 d . . .
H26A H 0.8036 0.2619 0.4670 0.149 Uiso 1 1 calc R . .
H26B H 0.8961 0.2561 0.5578 0.149 Uiso 1 1 calc R . .
H26C H 0.8257 0.3427 0.5278 0.149 Uiso 1 1 calc R . .
C27 C 0.8016(2) -0.00645(19) 0.73554(17) 0.0536(8) Uani 1 1 d . . .
C28 C 0.7458(2) -0.0857(2) 0.73728(18) 0.0710(9) Uani 1 1 d . . .
H28 H 0.6874 -0.0939 0.7714 0.085 Uiso 1 1 calc R . .
C29 C 0.7758(3) -0.1532(2) 0.6887(2) 0.0774(10) Uani 1 1 d . . .
H29 H 0.7371 -0.2064 0.6909 0.093 Uiso 1 1 calc R . .
C210 C 0.8610(3) -0.1438(2) 0.6376(2) 0.0696(9) Uani 1 1 d . . .
C211 C 0.9154(3) -0.0639(2) 0.63526(19) 0.0763(10) Uani 1 1 d . . .
H211 H 0.9718 -0.0555 0.5997 0.092 Uiso 1 1 calc R . .
C212 C 0.8882(3) 0.0043(2) 0.6846(2) 0.0713(9) Uani 1 1 d . . .
H212 H 0.9282 0.0571 0.6834 0.086 Uiso 1 1 calc R . .
C213 C 0.8983(3) -0.2184(2) 0.58667(19) 0.1017(11) Uani 1 1 d . . .
H21A H 0.8998 -0.1994 0.5292 0.152 Uiso 1 1 calc R . .
H21B H 0.8384 -0.2643 0.5837 0.152 Uiso 1 1 calc R . .
H21C H 0.9804 -0.2387 0.6148 0.152 Uiso 1 1 calc R . .

loop_
_atom_site_aniso_label
_atom_site_aniso_U_11
_atom_site_aniso_U_22
_atom_site_aniso_U_33
_atom_site_aniso_U_23
_atom_site_aniso_U_13
_atom_site_aniso_U_12
S1 0.0484(5) 0.0713(6) 0.0693(6) 0.0177(5) 0.0055(4) 0.0006(5)
O11 0.0518(12) 0.0855(15) 0.0857(15) 0.0127(11) -0.0034(11) -0.0150(11)
O12 0.0673(13) 0.0800(14) 0.0630(13) 0.0241(11) 0.0169(10) 0.0061(11)
N11 0.0475(18) 0.0595(19) 0.0620(18) 0.0101(13) 0.0116(14) -0.0061(15)
N12 0.0484(15) 0.0560(16) 0.0654(17) 0.0209(13) 0.0123(12) 0.0024(12)
C11 0.056(2) 0.060(2) 0.067(2) 0.0136(17) 0.0048(17) 0.0013(17)
C12 0.064(2) 0.058(2) 0.060(2) 0.0122(15) 0.0076(18) -0.0058(18)
C13 0.056(2) 0.051(2) 0.053(2) -0.0046(15) 0.0084(16) -0.0069(17)
C14 0.0458(18) 0.056(2) 0.059(2) 0.0041(16) 0.0088(15) -0.0013(16)
C15 0.0453(19) 0.050(2) 0.060(2) 0.0007(15) 0.0022(17) 0.0010(17)
C16 0.069(2) 0.085(2) 0.077(2) 0.0184(17) 0.0233(17) -0.0132(18)
C17 0.0429(19) 0.065(2) 0.060(2) 0.0182(16) 0.0090(16) 0.0089(17)
C18 0.050(2) 0.079(3) 0.101(3) 0.020(2) 0.023(2) -0.0030(18)
C19 0.067(3) 0.100(3) 0.099(3) 0.013(2) 0.043(2) 0.017(2)
C110 0.071(3) 0.082(3) 0.077(3) 0.017(2) 0.016(2) 0.014(2)
C111 0.064(2) 0.081(3) 0.084(3) 0.009(2) 0.013(2) -0.007(2)
C112 0.049(2) 0.080(3) 0.073(2) 0.0100(19) 0.0184(17) -0.002(2)
C113 0.128(3) 0.114(3) 0.111(3) -0.012(3) 0.036(2) 0.030(2)
S2 0.0514(5) 0.0665(6) 0.0664(6) 0.0119(5) 0.0082(4) 0.0043(5)
O21 0.0662(13) 0.0862(15) 0.0617(13) 0.0230(11) 0.0163(10) 0.0099(11)
O22 0.0477(12) 0.0674(14) 0.0895(15) 0.0006(11) 0.0024(10) -0.0120(11)
N21 0.0470(18) 0.0589(18) 0.0666(19) 0.0120(13) 0.0166(15) 0.0025(14)
N22 0.0428(14) 0.0606(16) 0.0654(17) 0.0217(13) 0.0083(12) 0.0083(12)
C21 0.061(2) 0.070(2) 0.072(2) 0.0196(18) 0.0098(18) 0.0092(18)
C22 0.076(2) 0.080(2) 0.070(2) 0.0254(18) 0.021(2) 0.008(2)
C23 0.059(2) 0.071(2) 0.072(2) 0.0118(18) 0.0182(18) 0.0016(18)
C24 0.048(2) 0.067(2) 0.071(2) 0.0145(17) 0.0113(17) 0.0033(17)
C25 0.0431(19) 0.052(2) 0.062(2) 0.0008(16) 0.0020(17) 0.0035(17)
C26 0.073(2) 0.129(3) 0.101(3) 0.047(2) 0.029(2) -0.001(2)
C27 0.0407(18) 0.057(2) 0.062(2) 0.0135(16) 0.0086(15) -0.0033(16)
C28 0.062(2) 0.072(2) 0.085(2) 0.011(2) 0.0291(18) -0.006(2)
C29 0.073(2) 0.063(2) 0.095(3) 0.001(2) 0.017(2) -0.009(2)
C210 0.059(2) 0.078(3) 0.067(2) 0.005(2) 0.0034(19) 0.010(2)
C211 0.059(2) 0.094(3) 0.082(3) 0.013(2) 0.0288(18) 0.006(2)
C212 0.050(2) 0.069(3) 0.096(3) 0.011(2) 0.0189(19) -0.0030(18)
C213 0.110(3) 0.104(3) 0.088(3) -0.019(2) 0.016(2) 0.016(2)

loop_
_atom_type_symbol
_atom_type_description
_atom_type_scat_dispersion_real
_atom_type_scat_dispersion_imag
_atom_type_scat_source
C C 0.0033 0.0016 'International Tables Vol C Tables 4.2.6.8 and 6.1.1.4'
H H 0.0000 0.0000 'International Tables Vol C Tables 4.2.6.8 and 6.1.1.4'
N N 0.0061 0.0033 'International Tables Vol C Tables 4.2.6.8 and 6.1.1.4'
O O 0.0106 0.0060 'International Tables Vol C Tables 4.2.6.8 and 6.1.1.4'
S S 0.1246 0.1234 'International Tables Vol C Tables 4.2.6.8 and 6.1.1.4'

loop_
_geom_angle_atom_site_label_1
_geom_angle_atom_site_label_2
_geom_angle_atom_site_label_3
_geom_angle
_geom_angle_site_symmetry_1
_geom_angle_site_symmetry_3
_geom_angle_publ_flag
O11 S1 O12 117.04(11) . . ?
O11 S1 N12 113.62(11) . . ?
O12 S1 N12 104.62(11) . . ?
O11 S1 C17 107.49(14) . . ?
O12 S1 C17 106.84(13) . . ?
N12 S1 C17 106.61(12) . . ?
C11 N11 C15 123.9(3) . . ?
C11 N11 H1 120.0(16) . . ?
C15 N11 H1 116.1(16) . . ?
C15 N12 S1 121.6(2) . . ?
C12 C11 N11 120.7(3) . . ?
C12 C11 H11 119.7 . . ?
N11 C11 H11 119.7 . . ?
C11 C12 C13 119.3(3) . . ?
C11 C12 H12 120.4 . . ?
C13 C12 H12 120.4 . . ?
C14 C13 C12 118.8(3) . . ?
C14 C13 C16 120.6(3) . . ?
C12 C13 C16 120.5(3) . . ?
C13 C14 C15 121.9(3) . . ?
C13 C14 H14 119.0 . . ?
C15 C14 H14 119.0 . . ?
N12 C15 N11 113.6(3) . . ?
N12 C15 C14 131.0(3) . . ?
N11 C15 C14 115.3(3) . . ?
C13 C16 H16A 109.5 . . ?
C13 C16 H16B 109.5 . . ?
H16A C16 H16B 109.5 . . ?
C13 C16 H16C 109.5 . . ?
H16A C16 H16C 109.5 . . ?
H16B C16 H16C 109.5 . . ?
C112 C17 C18 119.6(3) . . ?
C112 C17 S1 118.4(3) . . ?
C18 C17 S1 121.9(3) . . ?
C19 C18 C17 119.0(3) . . ?
C19 C18 H18 120.5 . . ?
C17 C18 H18 120.5 . . ?
C110 C19 C18 122.2(3) . . ?
C110 C19 H19 118.9 . . ?
C18 C19 H19 118.9 . . ?
C111 C110 C19 117.4(3) . . ?
C111 C110 C113 122.1(4) . . ?
C19 C110 C113 120.5(4) . . ?
C110 C111 C112 122.0(3) . . ?
C110 C111 H111 119.0 . . ?
C112 C111 H111 119.0 . . ?
C17 C112 C111 119.8(3) . . ?
C17 C112 H112 120.1 . . ?
C111 C112 H112 120.1 . . ?
C110 C113 H11A 109.5 . . ?
C110 C113 H11B 109.5 . . ?
H11A C113 H11B 109.5 . . ?
C110 C113 H11C 109.5 . . ?
H11A C113 H11C 109.5 . . ?
H11B C113 H11C 109.5 . . ?
O21 S2 O22 117.30(11) . . ?
O21 S2 N22 104.66(12) . . ?
O22 S2 N22 113.36(11) . . ?
O21 S2 C27 106.91(13) . . ?
O22 S2 C27 107.11(13) . . ?
N22 S2 C27 106.92(11) . . ?
C21 N21 C25 123.6(3) . . ?
C21 N21 H2 117.0(15) . . ?
C25 N21 H2 119.4(15) . . ?
C25 N22 S2 122.4(2) . . ?
C22 C21 N21 120.3(3) . . ?
C22 C21 H21 119.9 . . ?
N21 C21 H21 119.9 . . ?
C21 C22 C23 119.2(3) . . ?
C21 C22 H22 120.4 . . ?
C23 C22 H22 120.4 . . ?
C24 C23 C22 119.4(3) . . ?
C24 C23 C26 120.5(3) . . ?
C22 C23 C26 120.1(3) . . ?
C23 C24 C25 121.3(3) . . ?
C23 C24 H24 119.3 . . ?
C25 C24 H24 119.3 . . ?
N22 C25 N21 113.4(3) . . ?
N22 C25 C24 130.5(3) . . ?
N21 C25 C24 116.1(3) . . ?
C23 C26 H26A 109.5 . . ?
C23 C26 H26B 109.5 . . ?
H26A C26 H26B 109.5 . . ?
C23 C26 H26C 109.5 . . ?
H26A C26 H26C 109.5 . . ?
H26B C26 H26C 109.5 . . ?
C28 C27 C212 118.8(3) . . ?
C28 C27 S2 119.4(3) . . ?
C212 C27 S2 121.8(3) . . ?
C27 C28 C29 120.5(3) . . ?
C27 C28 H28 119.8 . . ?
C29 C28 H28 119.8 . . ?
C210 C29 C28 121.6(3) . . ?
C210 C29 H29 119.2 . . ?
C28 C29 H29 119.2 . . ?
C29 C210 C211 117.7(3) . . ?
C29 C210 C213 122.0(4) . . ?
C211 C210 C213 120.3(4) . . ?
C210 C211 C212 121.7(3) . . ?
C210 C211 H211 119.2 . . ?
C212 C211 H211 119.2 . . ?
C27 C212 C211 119.8(3) . . ?
C27 C212 H212 120.1 . . ?
C211 C212 H212 120.1 . . ?
C210 C213 H21A 109.5 . . ?
C210 C213 H21B 109.5 . . ?
H21A C213 H21B 109.5 . . ?
C210 C213 H21C 109.5 . . ?
H21A C213 H21C 109.5 . . ?
H21B C213 H21C 109.5 . . ?

loop_
_geom_bond_atom_site_label_1
_geom_bond_atom_site_label_2
_geom_bond_distance
_geom_bond_site_symmetry_2
_geom_bond_publ_flag
S1 O11 1.4455(17) . ?
S1 O12 1.4478(17) . ?
S1 N12 1.600(2) . ?
S1 C17 1.769(3) . ?
N11 C11 1.351(3) . ?
N11 C15 1.365(3) . ?
N11 H1 0.89(2) . ?
N12 C15 1.341(3) . ?
C11 C12 1.341(3) . ?
C11 H11 0.9300 . ?
C12 C13 1.406(3) . ?
C12 H12 0.9300 . ?
C13 C14 1.373(3) . ?
C13 C16 1.512(3) . ?
C14 C15 1.409(3) . ?
C14 H14 0.9300 . ?
C16 H16A 0.9600 . ?
C16 H16B 0.9600 . ?
C16 H16C 0.9600 . ?
C17 C112 1.373(3) . ?
C17 C18 1.389(3) . ?
C18 C19 1.387(4) . ?
C18 H18 0.9300 . ?
C19 C110 1.376(4) . ?
C19 H19 0.9300 . ?
C110 C111 1.372(4) . ?
C110 C113 1.516(4) . ?
C111 C112 1.384(4) . ?
C111 H111 0.9300 . ?
C112 H112 0.9300 . ?
C113 H11A 0.9600 . ?
C113 H11B 0.9600 . ?
C113 H11C 0.9600 . ?
S2 O21 1.4398(17) . ?
S2 O22 1.4529(16) . ?
S2 N22 1.6038(19) . ?
S2 C27 1.764(3) . ?
N21 C21 1.356(3) . ?
N21 C25 1.361(3) . ?
N21 H2 0.924(16) . ?
N22 C25 1.348(3) . ?
C21 C22 1.349(3) . ?
C21 H21 0.9300 . ?
C22 C23 1.400(3) . ?
C22 H22 0.9300 . ?
C23 C24 1.370(3) . ?
C23 C26 1.516(3) . ?
C24 C25 1.405(3) . ?
C24 H24 0.9300 . ?
C26 H26A 0.9600 . ?
C26 H26B 0.9600 . ?
C26 H26C 0.9600 . ?
C27 C28 1.375(3) . ?
C27 C212 1.380(3) . ?
C28 C29 1.380(4) . ?
C28 H28 0.9300 . ?
C29 C210 1.367(4) . ?
C29 H29 0.9300 . ?
C210 C211 1.378(4) . ?
C210 C213 1.516(4) . ?
C211 C212 1.385(4) . ?
C211 H211 0.9300 . ?
C212 H212 0.9300 . ?
C213 H21A 0.9600 . ?
C213 H21B 0.9600 . ?
C213 H21C 0.9600 . ?
